data_7044613
loop_
_publ_author_name
'V\'a\<na, Ji\<r\'i'
'Lang, Jan'
'\<Solt\'esov\'a, M\'aria'
'Hanusek, Jiri'
'R\%u\<zi\<cka, Ale\<s'
'Sedl\'ak, Milo\<s'
'Roithova, Jana'

_publ_section_title
;
 The Role of Trinuclear Species in Palladium Acetate/Trifluoroacetic Acid
 Catalytic System
;
_journal_name_full 'Dalton Transactions'
_journal_paper_doi 10.1039/C7DT03832A
_journal_year 2017
_chemical_formula_moiety 'C24 H12 Br2 F12 N2 O10 Pd3, 2(C2 O2 H4),2(H2 O)'
_chemical_formula_sum 'C28 H24 Br2 F12 N2 O16 Pd3'
_chemical_formula_weight 1351.51
_space_group_crystal_system triclinic
_space_group_IT_number 2
_space_group_name_Hall '-P 1'
_space_group_name_H-M_alt 'P -1'
_symmetry_space_group_name_Hall '-P 1'
_symmetry_space_group_name_H-M 'P -1'
_atom_sites_solution_hydrogens geom
_audit_creation_method SHELXL-2014/7
_audit_update_record
;
2017-10-10 deposited with the CCDC.
2017-11-01 downloaded from the CCDC.
;
_cell_angle_alpha 112.321(6)
_cell_angle_beta 96.629(6)
_cell_angle_gamma 105.443(5)
_cell_formula_units_Z 3
_cell_length_a 11.5323(14)
_cell_length_b 17.832(2)
_cell_length_c 18.105(2)
_cell_measurement_reflns_used 43887
_cell_measurement_temperature 150(2)
_cell_measurement_theta_max 26.8
_cell_measurement_theta_min 2.2
_cell_volume 3220.4(7)
_computing_cell_refinement 'SHELXL-2014/7 (Sheldrick, 2014)'
_computing_data_collection 'SHELXL-2014/7 (Sheldrick, 2014)'
_computing_data_reduction 'XT-version 2014/5'
_computing_molecular_graphics 'PLATON (Spek, 2003)'
_computing_structure_refinement 'SHELXL-2014/7 (Sheldrick, 2014)'
_computing_structure_solution 'Bruker SAINT'
_diffrn_ambient_temperature 150(2)
_diffrn_detector_area_resol_mean 10.4167
_diffrn_measured_fraction_theta_full 0.993
_diffrn_measured_fraction_theta_max 0.968
_diffrn_measurement_device_type 'Bruker D8 - Venture'
_diffrn_measurement_method '\f and \w scans to fill the Ewald sphere'
_diffrn_radiation_type MoK\a
_diffrn_radiation_wavelength 0.71073
_diffrn_reflns_av_R_equivalents 0.0697
_diffrn_reflns_av_unetI/netI 0.0722
_diffrn_reflns_Laue_measured_fraction_full 0.993
_diffrn_reflns_Laue_measured_fraction_max 0.968
_diffrn_reflns_limit_h_max 14
_diffrn_reflns_limit_h_min -14
_diffrn_reflns_limit_k_max 22
_diffrn_reflns_limit_k_min -22
_diffrn_reflns_limit_l_max 22
_diffrn_reflns_limit_l_min -22
_diffrn_reflns_number 43856
_diffrn_reflns_point_group_measured_fraction_full 0.993
_diffrn_reflns_point_group_measured_fraction_max 0.968
_diffrn_reflns_theta_full 25.242
_diffrn_reflns_theta_max 26.780
_diffrn_reflns_theta_min 2.277
_diffrn_source 'sealed X-ray tube'
_exptl_absorpt_coefficient_mu 3.223
_exptl_absorpt_correction_T_max 0.7454
_exptl_absorpt_correction_T_min 0.4722
_exptl_absorpt_correction_type multi-scan
_exptl_absorpt_process_details
; 
SADABS-2016/2 - Bruker AXS area detector
scaling and absorption correction 
;
_exptl_crystal_colour orange
_exptl_crystal_density_diffrn 2.091
_exptl_crystal_description block
_exptl_crystal_F_000 1950
_exptl_crystal_size_max 0.221
_exptl_crystal_size_mid 0.174
_exptl_crystal_size_min 0.132
_refine_diff_density_max 2.223
_refine_diff_density_min -1.847
_refine_diff_density_rms 0.214
_refine_ls_extinction_coef 0.0012(3)
_refine_ls_extinction_expression Fc^*^=kFc[1+0.001xFc^2^\l^3^/sin(2\q)]^-1/4^
_refine_ls_extinction_method SHELXL
_refine_ls_goodness_of_fit_ref 1.019
_refine_ls_hydrogen_treatment constr
_refine_ls_matrix_type full
_refine_ls_number_parameters 732
_refine_ls_number_reflns 13330
_refine_ls_number_restraints 792
_refine_ls_restrained_S_all 1.124
_refine_ls_R_factor_all 0.1233
_refine_ls_R_factor_gt 0.0755
_refine_ls_shift/su_max 0.004
_refine_ls_shift/su_mean 0.000
_refine_ls_structure_factor_coef Fsqd
_refine_ls_weighting_details 'w=1/[\s^2^(Fo^2^)+(0.1185P)^2^+35.2433P] where P=(Fo^2^+2Fc^2^)/3'
_refine_ls_weighting_scheme calc
_refine_ls_wR_factor_gt 0.1942
_refine_ls_wR_factor_ref 0.2414
_reflns_Friedel_coverage 0.000
_reflns_number_gt 8562
_reflns_number_total 13330
_reflns_threshold_expression 'I > 2\s(I)'
_cod_data_source_file c7dt03832a2.cif
_cod_data_source_block shelx
_cod_database_code 7044613
_shelx_shelxl_version_number 2014/7
_shelx_space_group_comment
;
The symmetry employed for this shelxl refinement is uniquely defined
by the following loop, which should always be used as a source of
symmetry information in preference to the above space-group names.
They are only intended as comments.
;
_shelxl_version_number 2013-4

loop_
_space_group_symop_operation_xyz
'x, y, z'
'-x, -y, -z'

loop_
_atom_site_label
_atom_site_type_symbol
_atom_site_fract_x
_atom_site_fract_y
_atom_site_fract_z
_atom_site_U_iso_or_equiv
_atom_site_adp_type
_atom_site_occupancy
_atom_site_site_symmetry_order
_atom_site_calc_flag
_atom_site_refinement_flags_posn
_atom_site_refinement_flags_adp
_atom_site_refinement_flags_occupancy
_atom_site_disorder_assembly
_atom_site_disorder_group
Pd5 Pd -0.36809(7) 0.66413(5) 0.64231(5) 0.0351(2) Uani 1 1 d . U . . .
Pd2 Pd 0.0000 0.5000 0.0000 0.0356(3) Uani 1 2 d S U P . .
Pd1 Pd 0.04149(7) 0.36487(5) 0.03783(5) 0.0378(2) Uani 1 1 d . U . . .
Pd6 Pd -0.5000 0.5000 0.5000 0.0400(3) Uani 1 2 d S U P . .
Pd4 Pd 1.0000 1.0000 0.5000 0.0407(3) Uani 1 2 d S U P . .
Pd3 Pd 0.95567(7) 0.95543(5) 0.32505(5) 0.0402(2) Uani 1 1 d . U . . .
Br2 Br 0.81629(14) 1.27996(11) 0.29073(14) 0.0847(6) Uani 1 1 d . U . . .
Br3 Br -0.53675(17) 0.66900(15) 0.98090(10) 0.0916(6) Uani 1 1 d . U . . .
Br1 Br -0.44518(15) 0.04962(14) -0.24136(15) 0.1178(8) Uani 1 1 d . U . . .
O4 O 0.1957(6) 0.4806(5) 0.1261(4) 0.0385(15) Uani 1 1 d . U . . .
O12 O -0.5169(7) 0.6928(4) 0.6023(4) 0.0400(15) Uani 1 1 d . U . . .
O14 O -0.2969(6) 0.6768(4) 0.5397(4) 0.0401(15) Uani 1 1 d . U . . .
O11 O -0.2227(6) 0.6315(5) 0.6672(4) 0.0405(15) Uani 1 1 d . U . . .
O1 O 0.1583(6) 0.3343(5) -0.0322(5) 0.0440(16) Uani 1 1 d . U . . .
O5 O 0.1661(7) 0.5756(5) 0.0770(5) 0.0435(16) Uani 1 1 d . U . . .
O3 O -0.0792(7) 0.5192(5) 0.0947(5) 0.0453(17) Uani 1 1 d . U . . .
O6 O 1.1300(7) 1.0076(5) 0.3243(5) 0.0482(17) Uani 1 1 d . U . . .
O13 O -0.5984(7) 0.5717(5) 0.4828(5) 0.0488(18) Uani 1 1 d . U . . .
O8 O 0.8260(7) 0.9142(5) 0.4630(5) 0.0505(18) Uani 1 1 d . U . . .
O2 O -0.0688(7) 0.4038(5) 0.1166(5) 0.0423(16) Uani 1 1 d . U . . .
O9 O 1.0104(7) 0.8502(4) 0.3323(5) 0.0460(17) Uani 1 1 d . U . . .
O15 O -0.3800(8) 0.5405(5) 0.4406(5) 0.0523(18) Uani 1 1 d . U . . .
F13 F -0.6632(8) 0.7621(5) 0.5547(5) 0.078(2) Uani 1 1 d . U . . .
O7 O 0.7797(7) 0.8950(5) 0.3302(5) 0.0494(17) Uani 1 1 d . U . . .
F14 F -0.7955(8) 0.6368(6) 0.4939(6) 0.083(2) Uani 1 1 d . U . . .
O10 O 1.0751(7) 0.9064(5) 0.4706(5) 0.0500(18) Uani 1 1 d . U . . .
F15 F -0.6703(10) 0.6797(7) 0.4303(6) 0.090(3) Uani 1 1 d . U . . .
F2 F -0.1956(8) 0.4393(6) 0.2278(6) 0.079(2) Uani 1 1 d . U . . .
F3 F -0.0716(9) 0.5662(6) 0.2637(5) 0.089(3) Uani 1 1 d . U . . .
F1 F -0.2515(10) 0.5203(7) 0.1842(6) 0.093(3) Uani 1 1 d . U . . .
N2 N 1.1332(7) 1.1459(5) 0.3694(6) 0.0393(19) Uani 1 1 d . U . . .
H2 H 1.1805 1.1999 0.3994 0.047 Uiso 1 1 calc R U . . .
N3 N -0.2841(8) 0.5830(6) 0.7613(5) 0.0401(18) Uani 1 1 d . U . . .
H3 H -0.2756 0.5483 0.7839 0.048 Uiso 1 1 calc R U . . .
N1 N 0.0157(8) 0.2474(6) -0.1545(6) 0.048(2) Uani 1 1 d . U . . .
H1 H 0.0046 0.2277 -0.2082 0.058 Uiso 1 1 calc R U . . .
F12 F 1.2561(8) 0.8334(6) 0.4154(8) 0.099(3) Uani 1 1 d . U . . .
F18 F -0.1604(11) 0.7202(6) 0.4465(7) 0.102(3) Uani 1 1 d . U . . .
F11 F 1.1105(10) 0.7531(7) 0.4391(8) 0.106(3) Uani 1 1 d . U . . .
F17 F -0.1370(10) 0.5966(7) 0.4164(7) 0.106(3) Uani 1 1 d . U . . .
C14 C 1.0048(9) 1.1306(7) 0.3392(7) 0.038(2) Uani 1 1 d . U . . .
C7 C 0.1301(10) 0.2943(7) -0.1084(7) 0.044(2) Uani 1 1 d . U . . .
F10 F 1.1099(12) 0.7316(6) 0.3192(7) 0.116(4) Uani 1 1 d . U . . .
F16 F -0.2831(12) 0.6120(7) 0.3431(6) 0.110(3) Uani 1 1 d . U . . .
C26 C -0.3701(9) 0.6248(6) 0.7849(6) 0.0363(19) Uani 1 1 d . U . . .
C1 C -0.0973(9) 0.2662(6) -0.0435(7) 0.045(2) Uani 1 1 d . U . . .
C31 C -0.2131(9) 0.5895(7) 0.7084(6) 0.0356(19) Uani 1 1 d . U . . .
C25 C -0.4193(9) 0.6640(6) 0.7407(6) 0.0364(19) Uani 1 1 d . U . . .
C33 C -0.5887(10) 0.6453(7) 0.5335(7) 0.042(2) Uani 1 1 d . U . . .
C11 C 0.2236(10) 0.5498(7) 0.1223(7) 0.044(2) Uani 1 1 d . U . . .
C13 C 0.9118(9) 1.0504(7) 0.3164(6) 0.040(2) Uani 1 1 d . U . . .
C35 C -0.3095(11) 0.6181(7) 0.4726(7) 0.045(2) Uani 1 1 d . U . . .
C9 C -0.0982(10) 0.4681(7) 0.1280(7) 0.042(2) Uani 1 1 d . U . . .
F9 F 0.6195(9) 0.7810(8) 0.4173(8) 0.125(4) Uani 1 1 d . U . . .
C32 C -0.1169(10) 0.5470(8) 0.7022(7) 0.048(3) Uani 1 1 d . U . . .
H32A H -0.1218 0.5175 0.7382 0.072 Uiso 1 1 calc R U . . .
H32B H -0.0345 0.5907 0.7191 0.072 Uiso 1 1 calc R U . . .
H32C H -0.1312 0.5051 0.6452 0.072 Uiso 1 1 calc R U . . .
C19 C 1.1884(10) 1.0874(7) 0.3570(8) 0.047(2) Uani 1 1 d . U . . .
C34 C -0.6785(13) 0.6843(9) 0.5029(8) 0.058(3) Uani 1 1 d . U . . .
C21 C 0.7600(11) 0.8858(7) 0.3910(8) 0.051(2) Uani 1 1 d . U . . .
C23 C 1.0675(10) 0.8558(7) 0.3995(7) 0.045(2) Uani 1 1 d . U . . .
C16 C 0.8550(11) 1.1870(8) 0.3031(9) 0.056(3) Uani 1 1 d . U . . .
C10 C -0.1553(13) 0.4989(9) 0.2022(8) 0.057(2) Uani 1 1 d . U . . .
C15 C 0.9762(10) 1.1985(8) 0.3340(8) 0.050(3) Uani 1 1 d . U . . .
H15 H 1.0392 1.2527 0.3515 0.060 Uiso 1 1 calc R U . . .
C12 C 0.3437(11) 0.6203(8) 0.1809(8) 0.064(3) Uani 1 1 d D U . . .
C18 C 0.7921(10) 1.0428(8) 0.2873(8) 0.052(3) Uani 1 1 d . U . . .
H18 H 0.7279 0.9894 0.2710 0.062 Uiso 1 1 calc R U . . .
C30 C -0.5012(10) 0.7049(7) 0.7715(7) 0.046(2) Uani 1 1 d . U . . .
H30 H -0.5343 0.7327 0.7433 0.055 Uiso 1 1 calc R U . . .
C2 C -0.0914(10) 0.2264(7) -0.1231(8) 0.051(3) Uani 1 1 d . U . . .
C27 C -0.4057(10) 0.6256(9) 0.8566(7) 0.051(3) Uani 1 1 d . U . . .
H27 H -0.3733 0.5984 0.8859 0.061 Uiso 1 1 calc R U . . .
F8 F 0.5656(10) 0.8819(10) 0.4217(10) 0.140(4) Uani 1 1 d . U . . .
C6 C -0.2063(10) 0.2357(7) -0.0220(9) 0.055(3) Uani 1 1 d . U . . .
H6 H -0.2099 0.2584 0.0340 0.066 Uiso 1 1 calc R U . . .
C24 C 1.1372(13) 0.7934(9) 0.3929(10) 0.067(3) Uani 1 1 d . U . . .
C28 C -0.4894(12) 0.6669(10) 0.8840(8) 0.063(3) Uani 1 1 d . U . . .
C20 C 1.3255(10) 1.1183(8) 0.3802(9) 0.055(3) Uani 1 1 d . U . . .
H20A H 1.3571 1.1814 0.4049 0.083 Uiso 1 1 calc R U . . .
H20B H 1.3566 1.0958 0.3311 0.083 Uiso 1 1 calc R U . . .
H20C H 1.3537 1.0981 0.4201 0.083 Uiso 1 1 calc R U . . .
C17 C 0.7618(11) 1.1109(9) 0.2810(9) 0.062(3) Uani 1 1 d . U . . .
H17 H 0.6780 1.1047 0.2618 0.074 Uiso 1 1 calc R U . . .
C8 C 0.2312(11) 0.2997(9) -0.1531(8) 0.059(3) Uani 1 1 d . U . . .
H8A H 0.1957 0.2653 -0.2124 0.088 Uiso 1 1 calc R U . . .
H8B H 0.2918 0.2774 -0.1341 0.088 Uiso 1 1 calc R U . . .
H8C H 0.2724 0.3598 -0.1421 0.088 Uiso 1 1 calc R U . . .
C29 C -0.5363(12) 0.7062(10) 0.8429(8) 0.059(3) Uani 1 1 d . U . . .
H29 H -0.5929 0.7345 0.8628 0.071 Uiso 1 1 calc R U . . .
F7 F 0.5619(12) 0.7939(10) 0.3096(9) 0.150(4) Uani 1 1 d . U . . .
C3 C -0.1964(11) 0.1605(8) -0.1829(9) 0.066(3) Uani 1 1 d . U . . .
H3A H -0.1940 0.1336 -0.2389 0.079 Uiso 1 1 calc R U . . .
C4 C -0.3019(12) 0.1366(9) -0.1575(11) 0.077(4) Uani 1 1 d . U . . .
C5 C -0.3074(12) 0.1737(9) -0.0806(10) 0.076(4) Uani 1 1 d . U . . .
H5 H -0.3833 0.1570 -0.0658 0.092 Uiso 1 1 calc R U . . .
C36 C -0.2218(17) 0.6381(10) 0.4184(10) 0.078(3) Uani 1 1 d . U . . .
C22 C 0.6278(15) 0.8288(14) 0.3789(13) 0.098(4) Uani 1 1 d . U . . .
F4 F 0.3150(15) 0.6747(11) 0.2461(9) 0.083(3) Uani 0.519(9) 1 d D U P A 1
F6 F 0.4085(17) 0.6668(12) 0.1496(12) 0.081(3) Uani 0.519(9) 1 d . U P A 1
F5 F 0.4131(16) 0.5881(13) 0.2149(13) 0.090(3) Uani 0.519(9) 1 d . U P A 1
F4A F 0.3592(18) 0.6235(14) 0.2525(11) 0.083(3) Uani 0.481(9) 1 d . U P A 2
F6A F 0.3605(18) 0.6942(11) 0.1772(13) 0.081(3) Uani 0.481(9) 1 d D U P A 2
F5A F 0.4393(15) 0.6000(13) 0.1549(12) 0.090(3) Uani 0.481(9) 1 d D U P A 2

loop_
_atom_site_aniso_label
_atom_site_aniso_U_11
_atom_site_aniso_U_22
_atom_site_aniso_U_33
_atom_site_aniso_U_23
_atom_site_aniso_U_13
_atom_site_aniso_U_12
Pd5 0.0330(4) 0.0366(4) 0.0356(4) 0.0168(3) 0.0058(3) 0.0107(3)
Pd2 0.0331(5) 0.0439(6) 0.0311(5) 0.0180(5) 0.0057(4) 0.0132(5)
Pd1 0.0330(4) 0.0381(4) 0.0398(4) 0.0161(3) 0.0051(3) 0.0104(3)
Pd6 0.0383(6) 0.0341(6) 0.0432(6) 0.0136(5) 0.0017(5) 0.0134(5)
Pd4 0.0344(6) 0.0364(6) 0.0377(6) 0.0127(5) -0.0031(4) 0.0007(4)
Pd3 0.0369(4) 0.0357(4) 0.0406(5) 0.0150(3) 0.0003(3) 0.0068(3)
Br2 0.0547(8) 0.0851(10) 0.1505(17) 0.0812(11) 0.0225(9) 0.0346(8)
Br3 0.0901(11) 0.1699(19) 0.0695(10) 0.0742(12) 0.0502(9) 0.0803(13)
Br1 0.0423(7) 0.1031(12) 0.1225(13) -0.0183(10) 0.0104(8) -0.0034(8)
O4 0.035(3) 0.046(3) 0.031(3) 0.015(3) 0.003(3) 0.012(3)
O12 0.044(3) 0.042(3) 0.039(3) 0.020(3) 0.008(3) 0.018(3)
O14 0.039(4) 0.038(3) 0.041(3) 0.018(3) 0.008(3) 0.010(3)
O11 0.034(3) 0.053(4) 0.041(4) 0.025(3) 0.013(3) 0.015(3)
O1 0.030(3) 0.046(4) 0.047(3) 0.012(3) 0.004(3) 0.012(3)
O5 0.036(3) 0.049(4) 0.044(4) 0.025(3) 0.004(3) 0.008(3)
O3 0.052(4) 0.054(4) 0.041(4) 0.027(3) 0.019(3) 0.022(3)
O6 0.045(4) 0.045(3) 0.059(5) 0.025(3) 0.014(3) 0.017(3)
O13 0.048(4) 0.045(4) 0.051(4) 0.017(3) -0.004(3) 0.023(3)
O8 0.035(3) 0.048(4) 0.051(4) 0.018(3) -0.002(3) -0.002(3)
O2 0.038(4) 0.045(3) 0.048(4) 0.023(3) 0.016(3) 0.012(3)
O9 0.048(4) 0.029(3) 0.050(4) 0.015(3) -0.003(3) 0.007(3)
O15 0.062(4) 0.043(4) 0.045(4) 0.014(3) 0.011(3) 0.017(3)
F13 0.093(6) 0.072(4) 0.077(5) 0.026(4) 0.003(4) 0.056(4)
O7 0.042(4) 0.041(4) 0.049(4) 0.015(3) -0.004(3) 0.001(3)
F14 0.060(4) 0.091(5) 0.105(6) 0.041(5) 0.005(4) 0.042(4)
O10 0.045(4) 0.050(4) 0.049(4) 0.021(3) 0.000(3) 0.012(3)
F15 0.118(7) 0.120(7) 0.074(5) 0.056(5) 0.024(4) 0.084(6)
F2 0.081(5) 0.100(5) 0.087(6) 0.058(5) 0.048(5) 0.038(4)
F3 0.094(5) 0.098(5) 0.052(4) 0.012(4) 0.041(4) 0.014(4)
F1 0.100(6) 0.139(8) 0.091(6) 0.067(6) 0.057(5) 0.076(6)
N2 0.029(3) 0.034(4) 0.049(5) 0.018(3) 0.003(3) 0.004(3)
N3 0.039(4) 0.051(5) 0.041(4) 0.027(4) 0.013(3) 0.019(4)
N1 0.039(4) 0.043(4) 0.046(4) 0.005(4) 0.006(3) 0.009(3)
F12 0.064(4) 0.082(5) 0.159(9) 0.055(6) 0.023(5) 0.037(4)
F18 0.125(7) 0.087(5) 0.100(6) 0.045(5) 0.073(6) 0.016(5)
F11 0.104(7) 0.105(7) 0.164(8) 0.095(7) 0.045(6) 0.060(6)
F17 0.109(7) 0.131(8) 0.118(8) 0.066(6) 0.081(6) 0.059(6)
C14 0.030(4) 0.042(4) 0.044(5) 0.021(4) 0.004(3) 0.013(3)
C7 0.039(4) 0.039(5) 0.047(4) 0.011(4) 0.006(3) 0.013(4)
F10 0.157(9) 0.074(5) 0.117(6) 0.022(4) 0.006(5) 0.079(6)
F16 0.140(8) 0.123(8) 0.069(5) 0.045(5) 0.050(5) 0.029(6)
C26 0.033(4) 0.037(5) 0.041(4) 0.019(4) 0.012(3) 0.010(4)
C1 0.029(4) 0.033(4) 0.057(5) 0.009(4) 0.010(3) 0.004(3)
C31 0.028(4) 0.050(5) 0.031(4) 0.021(4) 0.005(3) 0.014(4)
C25 0.028(4) 0.040(5) 0.042(4) 0.019(4) 0.011(3) 0.009(4)
C33 0.042(5) 0.039(4) 0.046(4) 0.022(3) 0.002(3) 0.016(3)
C11 0.036(4) 0.054(4) 0.039(4) 0.023(4) 0.005(3) 0.010(3)
C13 0.038(4) 0.043(4) 0.038(5) 0.022(4) 0.001(3) 0.008(3)
C35 0.051(5) 0.047(4) 0.041(4) 0.019(3) 0.012(4) 0.019(4)
C9 0.040(5) 0.048(4) 0.038(4) 0.019(4) 0.010(4) 0.014(4)
F9 0.069(6) 0.136(8) 0.150(9) 0.089(7) 0.000(6) -0.029(5)
C32 0.043(5) 0.071(7) 0.046(6) 0.034(6) 0.017(5) 0.031(5)
C19 0.036(4) 0.049(4) 0.060(7) 0.027(4) 0.008(4) 0.015(3)
C34 0.062(5) 0.066(5) 0.057(5) 0.029(4) 0.006(4) 0.041(4)
C21 0.044(5) 0.044(5) 0.049(4) 0.016(4) -0.003(3) 0.002(4)
C23 0.045(5) 0.036(4) 0.053(4) 0.022(3) 0.000(4) 0.011(4)
C16 0.038(4) 0.068(6) 0.083(8) 0.049(6) 0.012(5) 0.025(4)
C10 0.065(6) 0.068(6) 0.050(5) 0.031(4) 0.031(4) 0.028(4)
C15 0.038(5) 0.051(5) 0.070(7) 0.035(5) 0.012(4) 0.016(4)
C12 0.040(4) 0.066(5) 0.056(5) 0.022(4) -0.014(4) -0.012(4)
C18 0.037(4) 0.060(6) 0.059(7) 0.033(5) -0.002(4) 0.010(4)
C30 0.045(5) 0.055(6) 0.047(5) 0.022(5) 0.014(4) 0.027(5)
C2 0.033(4) 0.039(5) 0.060(5) 0.002(4) 0.009(3) 0.009(4)
C27 0.039(5) 0.079(7) 0.050(5) 0.037(5) 0.020(4) 0.027(5)
F8 0.060(6) 0.175(9) 0.176(10) 0.084(7) 0.025(6) 0.012(6)
C6 0.034(4) 0.041(5) 0.080(6) 0.015(5) 0.027(4) 0.008(4)
C24 0.061(6) 0.054(5) 0.096(7) 0.036(5) 0.012(5) 0.030(5)
C28 0.056(7) 0.104(9) 0.054(6) 0.040(6) 0.026(5) 0.049(7)
C20 0.029(4) 0.067(7) 0.083(9) 0.045(6) 0.014(4) 0.017(4)
C17 0.033(5) 0.076(6) 0.091(10) 0.052(6) 0.006(5) 0.017(4)
C8 0.046(6) 0.063(7) 0.053(6) 0.012(6) 0.014(5) 0.015(5)
C29 0.048(6) 0.093(9) 0.052(5) 0.035(6) 0.023(5) 0.037(6)
F7 0.101(6) 0.173(8) 0.123(6) 0.071(5) -0.005(5) -0.031(5)
C3 0.036(4) 0.047(6) 0.074(6) -0.005(5) 0.000(4) 0.007(4)
C4 0.035(5) 0.060(7) 0.094(7) 0.000(5) 0.009(4) 0.002(5)
C5 0.038(5) 0.055(7) 0.099(7) 0.003(5) 0.017(5) 0.005(5)
C36 0.093(7) 0.075(6) 0.066(5) 0.028(5) 0.048(5) 0.020(5)
C22 0.050(5) 0.116(8) 0.102(7) 0.058(6) -0.003(4) -0.020(5)
F4 0.061(6) 0.086(7) 0.057(5) 0.017(4) -0.013(4) -0.012(5)
F6 0.058(7) 0.079(6) 0.080(7) 0.039(6) -0.006(5) -0.013(4)
F5 0.053(5) 0.102(7) 0.091(7) 0.040(6) -0.009(5) 0.006(5)
F4A 0.061(6) 0.086(7) 0.057(5) 0.017(4) -0.013(4) -0.012(5)
F6A 0.058(7) 0.079(6) 0.080(7) 0.039(6) -0.006(5) -0.013(4)
F5A 0.053(5) 0.102(7) 0.091(7) 0.040(6) -0.009(5) 0.006(5)

loop_
_atom_type_symbol
_atom_type_description
_atom_type_scat_dispersion_real
_atom_type_scat_dispersion_imag
_atom_type_scat_source
C C 0.0033 0.0016 'International Tables Vol C Tables 4.2.6.8 and 6.1.1.4'
H H 0.0000 0.0000 'International Tables Vol C Tables 4.2.6.8 and 6.1.1.4'
Br Br -0.2901 2.4595 'International Tables Vol C Tables 4.2.6.8 and 6.1.1.4'
F F 0.0171 0.0103 'International Tables Vol C Tables 4.2.6.8 and 6.1.1.4'
N N 0.0061 0.0033 'International Tables Vol C Tables 4.2.6.8 and 6.1.1.4'
O O 0.0106 0.0060 'International Tables Vol C Tables 4.2.6.8 and 6.1.1.4'
Pd Pd -0.9988 1.0072 'International Tables Vol C Tables 4.2.6.8 and 6.1.1.4'

loop_
_geom_angle_atom_site_label_1
_geom_angle_atom_site_label_2
_geom_angle_atom_site_label_3
_geom_angle
_geom_angle_site_symmetry_1
_geom_angle_site_symmetry_3
C25 Pd5 O11 92.9(4) . .
C25 Pd5 O12 93.5(4) . .
O11 Pd5 O12 173.2(3) . .
C25 Pd5 O14 174.3(3) . .
O11 Pd5 O14 86.0(3) . .
O12 Pd5 O14 87.9(3) . .
C25 Pd5 Pd6 111.0(3) . .
O11 Pd5 Pd6 94.3(2) . .
O12 Pd5 Pd6 81.3(2) . .
O14 Pd5 Pd6 74.66(18) . .
O3 Pd2 O3 180.0 . 2_565
O3 Pd2 O5 89.5(3) . 2_565
O3 Pd2 O5 90.5(3) 2_565 2_565
O3 Pd2 O5 90.5(3) . .
O3 Pd2 O5 89.5(3) 2_565 .
O5 Pd2 O5 180.0 2_565 .
O3 Pd2 Pd1 97.4(2) . 2_565
O3 Pd2 Pd1 82.6(2) 2_565 2_565
O5 Pd2 Pd1 86.3(2) 2_565 2_565
O5 Pd2 Pd1 93.7(2) . 2_565
O3 Pd2 Pd1 82.6(2) . .
O3 Pd2 Pd1 97.4(2) 2_565 .
O5 Pd2 Pd1 93.7(2) 2_565 .
O5 Pd2 Pd1 86.3(2) . .
Pd1 Pd2 Pd1 180.0 2_565 .
C1 Pd1 O1 91.3(4) . .
C1 Pd1 O2 92.8(4) . .
O1 Pd1 O2 175.9(3) . .
C1 Pd1 O4 176.8(4) . .
O1 Pd1 O4 88.7(3) . .
O2 Pd1 O4 87.2(3) . .
C1 Pd1 Pd2 100.0(4) . .
O1 Pd1 Pd2 99.7(2) . .
O2 Pd1 Pd2 79.7(2) . .
O4 Pd1 Pd2 76.77(18) . .
O15 Pd6 O15 180.0 . 2_466
O15 Pd6 O13 89.3(3) . 2_466
O15 Pd6 O13 90.7(3) 2_466 2_466
O15 Pd6 O13 90.7(3) . .
O15 Pd6 O13 89.3(3) 2_466 .
O13 Pd6 O13 180.0 2_466 .
O15 Pd6 Pd5 93.4(2) . 2_466
O15 Pd6 Pd5 86.6(2) 2_466 2_466
O13 Pd6 Pd5 79.5(2) 2_466 2_466
O13 Pd6 Pd5 100.5(2) . 2_466
O15 Pd6 Pd5 86.6(2) . .
O15 Pd6 Pd5 93.4(2) 2_466 .
O13 Pd6 Pd5 100.5(2) 2_466 .
O13 Pd6 Pd5 79.5(2) . .
Pd5 Pd6 Pd5 180.00(3) 2_466 .
O10 Pd4 O10 180.0 2_776 .
O10 Pd4 O8 92.2(3) 2_776 2_776
O10 Pd4 O8 87.8(3) . 2_776
O10 Pd4 O8 87.8(3) 2_776 .
O10 Pd4 O8 92.2(3) . .
O8 Pd4 O8 180.0(5) 2_776 .
O10 Pd4 Pd3 96.3(2) 2_776 .
O10 Pd4 Pd3 83.7(2) . .
O8 Pd4 Pd3 99.0(2) 2_776 .
O8 Pd4 Pd3 81.0(2) . .
O10 Pd4 Pd3 83.7(2) 2_776 2_776
O10 Pd4 Pd3 96.3(2) . 2_776
O8 Pd4 Pd3 81.0(2) 2_776 2_776
O8 Pd4 Pd3 99.0(2) . 2_776
Pd3 Pd4 Pd3 180.0 . 2_776
C13 Pd3 O6 91.8(4) . .
C13 Pd3 O7 92.8(4) . .
O6 Pd3 O7 175.1(3) . .
C13 Pd3 O9 177.8(4) . .
O6 Pd3 O9 86.2(3) . .
O7 Pd3 O9 89.2(3) . .
C13 Pd3 Pd4 103.6(3) . .
O6 Pd3 Pd4 96.8(2) . .
O7 Pd3 Pd4 80.5(2) . .
O9 Pd3 Pd4 77.7(2) . .
C11 O4 Pd1 124.1(7) . .
C33 O12 Pd5 121.0(7) . .
C35 O14 Pd5 126.4(7) . .
C31 O11 Pd5 125.8(6) . .
C7 O1 Pd1 125.7(7) . .
C11 O5 Pd2 121.0(7) . .
C9 O3 Pd2 122.4(7) . .
C19 O6 Pd3 124.2(7) . .
C33 O13 Pd6 125.6(7) . .
C21 O8 Pd4 121.8(8) . .
C9 O2 Pd1 122.9(7) . .
C23 O9 Pd3 122.0(7) . .
C35 O15 Pd6 119.7(7) . .
C21 O7 Pd3 121.6(7) . .
C23 O10 Pd4 124.6(7) . .
C19 N2 C14 126.9(9) . .
C19 N2 H2 116.5 . .
C14 N2 H2 116.5 . .
C31 N3 C26 128.1(9) . .
C31 N3 H3 116.0 . .
C26 N3 H3 116.0 . .
C7 N1 C2 124.9(10) . .
C7 N1 H1 117.6 . .
C2 N1 H1 117.6 . .
C15 C14 C13 121.4(9) . .
C15 C14 N2 116.3(9) . .
C13 C14 N2 122.3(9) . .
O1 C7 N1 125.1(11) . .
O1 C7 C8 118.4(10) . .
N1 C7 C8 116.5(10) . .
N3 C26 C27 115.8(9) . .
N3 C26 C25 123.4(9) . .
C27 C26 C25 120.7(9) . .
C2 C1 C6 118.1(10) . .
C2 C1 Pd1 121.2(8) . .
C6 C1 Pd1 120.7(9) . .
O11 C31 N3 122.6(9) . .
O11 C31 C32 120.0(9) . .
N3 C31 C32 117.4(9) . .
C30 C25 C26 117.8(10) . .
C30 C25 Pd5 121.5(8) . .
C26 C25 Pd5 120.6(7) . .
O12 C33 O13 130.8(10) . .
O12 C33 C34 115.5(9) . .
O13 C33 C34 113.7(10) . .
O4 C11 O5 130.2(10) . .
O4 C11 C12 117.7(10) . .
O5 C11 C12 112.1(10) . .
C18 C13 C14 117.3(10) . .
C18 C13 Pd3 122.4(8) . .
C14 C13 Pd3 120.3(7) . .
O14 C35 O15 130.2(11) . .
O14 C35 C36 117.0(11) . .
O15 C35 C36 112.7(10) . .
O2 C9 O3 131.4(10) . .
O2 C9 C10 115.6(10) . .
O3 C9 C10 112.6(10) . .
C31 C32 H32A 109.5 . .
C31 C32 H32B 109.5 . .
H32A C32 H32B 109.5 . .
C31 C32 H32C 109.5 . .
H32A C32 H32C 109.5 . .
H32B C32 H32C 109.5 . .
O6 C19 N2 123.2(10) . .
O6 C19 C20 119.1(10) . .
N2 C19 C20 117.6(10) . .
F13 C34 F15 111.6(12) . .
F13 C34 F14 106.4(11) . .
F15 C34 F14 106.0(11) . .
F13 C34 C33 112.9(10) . .
F15 C34 C33 110.7(10) . .
F14 C34 C33 108.9(10) . .
O7 C21 O8 133.2(11) . .
O7 C21 C22 113.8(12) . .
O8 C21 C22 112.9(13) . .
O10 C23 O9 128.6(10) . .
O10 C23 C24 114.9(11) . .
O9 C23 C24 116.6(11) . .
C17 C16 C15 121.7(11) . .
C17 C16 Br2 119.3(9) . .
C15 C16 Br2 119.0(9) . .
F1 C10 F3 108.7(12) . .
F1 C10 F2 105.6(11) . .
F3 C10 F2 108.3(11) . .
F1 C10 C9 111.8(11) . .
F3 C10 C9 109.5(10) . .
F2 C10 C9 112.7(11) . .
C16 C15 C14 119.0(11) . .
C16 C15 H15 120.5 . .
C14 C15 H15 120.5 . .
F4A C12 F6A 115.7(16) . .
F6 C12 F5 110.6(15) . .
F4A C12 F5A 103.8(17) . .
F6A C12 F5A 101.7(16) . .
F6 C12 F4 107.1(15) . .
F5 C12 F4 103.2(16) . .
F4A C12 C11 112.6(12) . .
F6 C12 C11 115.4(13) . .
F6A C12 C11 113.3(13) . .
F5 C12 C11 110.9(12) . .
F5A C12 C11 108.5(12) . .
F4 C12 C11 108.7(11) . .
C13 C18 C17 122.0(11) . .
C13 C18 H18 119.0 . .
C17 C18 H18 119.0 . .
C25 C30 C29 121.6(11) . .
C25 C30 H30 119.2 . .
C29 C30 H30 119.2 . .
C1 C2 C3 120.5(11) . .
C1 C2 N1 125.1(10) . .
C3 C2 N1 114.4(11) . .
C28 C27 C26 118.7(11) . .
C28 C27 H27 120.6 . .
C26 C27 H27 120.6 . .
C5 C6 C1 120.5(13) . .
C5 C6 H6 119.8 . .
C1 C6 H6 119.8 . .
F12 C24 F10 108.7(14) . .
F12 C24 F11 107.4(13) . .
F10 C24 F11 103.9(12) . .
F12 C24 C23 110.9(11) . .
F10 C24 C23 113.3(12) . .
F11 C24 C23 112.3(13) . .
C29 C28 C27 121.3(12) . .
C29 C28 Br3 119.7(9) . .
C27 C28 Br3 118.9(10) . .
C19 C20 H20A 109.5 . .
C19 C20 H20B 109.5 . .
H20A C20 H20B 109.5 . .
C19 C20 H20C 109.5 . .
H20A C20 H20C 109.5 . .
H20B C20 H20C 109.5 . .
C16 C17 C18 118.6(11) . .
C16 C17 H17 120.7 . .
C18 C17 H17 120.7 . .
C7 C8 H8A 109.5 . .
C7 C8 H8B 109.5 . .
H8A C8 H8B 109.5 . .
C7 C8 H8C 109.5 . .
H8A C8 H8C 109.5 . .
H8B C8 H8C 109.5 . .
C28 C29 C30 119.8(11) . .
C28 C29 H29 120.1 . .
C30 C29 H29 120.1 . .
C4 C3 C2 117.8(13) . .
C4 C3 H3A 121.1 . .
C2 C3 H3A 121.1 . .
C5 C4 C3 122.0(13) . .
C5 C4 Br1 121.3(11) . .
C3 C4 Br1 116.6(12) . .
C4 C5 C6 120.9(13) . .
C4 C5 H5 119.5 . .
C6 C5 H5 119.5 . .
F16 C36 F18 107.5(15) . .
F16 C36 F17 108.1(13) . .
F18 C36 F17 107.6(15) . .
F16 C36 C35 111.4(14) . .
F18 C36 C35 112.4(12) . .
F17 C36 C35 109.5(13) . .
F7 C22 F9 114.8(17) . .
F7 C22 F8 101.7(18) . .
F9 C22 F8 98.7(17) . .
F7 C22 C21 116.6(17) . .
F9 C22 C21 114.4(15) . .
F8 C22 C21 107.7(15) . .

loop_
_geom_bond_atom_site_label_1
_geom_bond_atom_site_label_2
_geom_bond_distance
_geom_bond_site_symmetry_2
Pd5 C25 1.941(10) .
Pd5 O11 1.974(7) .
Pd5 O12 2.047(7) .
Pd5 O14 2.179(7) .
Pd5 Pd6 2.9180(8) .
Pd2 O3 1.994(7) .
Pd2 O3 1.994(7) 2_565
Pd2 O5 2.003(7) 2_565
Pd2 O5 2.003(7) .
Pd2 Pd1 2.8803(8) 2_565
Pd2 Pd1 2.8803(8) .
Pd1 C1 1.953(10) .
Pd1 O1 1.995(7) .
Pd1 O2 2.067(7) .
Pd1 O4 2.205(7) .
Pd6 O15 1.999(9) .
Pd6 O15 1.999(9) 2_466
Pd6 O13 2.003(7) 2_466
Pd6 O13 2.003(7) .
Pd6 Pd5 2.9179(8) 2_466
Pd4 O10 2.005(8) 2_776
Pd4 O10 2.005(8) .
Pd4 O8 2.023(7) 2_776
Pd4 O8 2.023(7) .
Pd4 Pd3 2.9023(9) .
Pd4 Pd3 2.9024(9) 2_776
Pd3 C13 1.946(10) .
Pd3 O6 1.981(8) .
Pd3 O7 2.060(8) .
Pd3 O9 2.176(7) .
Br2 C16 1.910(12) .
Br3 C28 1.887(13) .
Br1 C4 1.926(13) .
O4 C11 1.219(13) .
O12 C33 1.242(13) .
O14 C35 1.226(13) .
O11 C31 1.258(12) .
O1 C7 1.243(13) .
O5 C11 1.285(13) .
O3 C9 1.257(13) .
O6 C19 1.260(13) .
O13 C33 1.250(13) .
O8 C21 1.265(14) .
O2 C9 1.231(13) .
O9 C23 1.270(13) .
O15 C35 1.261(14) .
F13 C34 1.296(15) .
O7 C21 1.210(15) .
F14 C34 1.342(16) .
O10 C23 1.235(14) .
F15 C34 1.303(16) .
F2 C10 1.312(15) .
F3 C10 1.316(16) .
F1 C10 1.312(16) .
N2 C19 1.323(14) .
N2 C14 1.432(12) .
N2 H2 0.8800 .
N3 C31 1.348(13) .
N3 C26 1.403(13) .
N3 H3 0.8800 .
N1 C7 1.329(14) .
N1 C2 1.437(15) .
N1 H1 0.8800 .
F12 C24 1.298(16) .
F18 C36 1.305(18) .
F11 C24 1.308(18) .
F17 C36 1.37(2) .
C14 C15 1.369(15) .
C14 C13 1.415(14) .
C7 C8 1.497(16) .
F10 C24 1.303(18) .
F16 C36 1.30(2) .
C26 C27 1.402(15) .
C26 C25 1.409(14) .
C1 C2 1.362(17) .
C1 C6 1.391(15) .
C31 C32 1.492(14) .
C25 C30 1.383(14) .
C33 C34 1.551(14) .
C11 C12 1.531(15) .
C13 C18 1.371(15) .
C35 C36 1.556(18) .
C9 C10 1.542(16) .
F9 C22 1.28(2) .
C32 H32A 0.9800 .
C32 H32B 0.9800 .
C32 H32C 0.9800 .
C19 C20 1.480(15) .
C21 C22 1.527(19) .
C23 C24 1.515(16) .
C16 C17 1.367(18) .
C16 C15 1.374(16) .
C15 H15 0.9500 .
C12 F4A 1.26(2) .
C12 F6 1.30(2) .
C12 F6A 1.309(16) .
C12 F5 1.32(2) .
C12 F5A 1.332(16) .
C12 F4 1.354(15) .
C18 C17 1.391(17) .
C18 H18 0.9500 .
C30 C29 1.392(17) .
C30 H30 0.9500 .
C2 C3 1.412(15) .
C27 C28 1.391(16) .
C27 H27 0.9500 .
F8 C22 1.39(3) .
C6 C5 1.358(18) .
C6 H6 0.9500 .
C28 C29 1.356(19) .
C20 H20A 0.9800 .
C20 H20B 0.9800 .
C20 H20C 0.9800 .
C17 H17 0.9500 .
C8 H8A 0.9800 .
C8 H8B 0.9800 .
C8 H8C 0.9800 .
C29 H29 0.9500 .
F7 C22 1.22(2) .
C3 C4 1.369(19) .
C3 H3A 0.9500 .
C4 C5 1.31(2) .
C5 H5 0.9500 .
